data_2212993
loop_
_publ_author_name
'Yathirajan, H. S.'
'Ashok, M. A.'
'Narayana Achar, B.'
'Bolte, Michael'

_publ_section_title
;
 Trifluoperazinium dipicrate
;
_journal_coeditor_code SG2142
_journal_issue 4
_journal_name_full 'Acta Crystallographica Section E'
_journal_page_first o1693
_journal_page_last o1695
_journal_paper_doi 10.1107/S1600536807009889
_journal_volume 63
_journal_year 2007
_chemical_formula_iupac 'C21 H26 F3 N3 S 2+, 2C6 H2 N3 O7 -'
_chemical_formula_moiety 'C21 H26 F3 N3 S 2+, 2(C6 H2 N3 O7 -)'
_chemical_formula_sum 'C33 H30 F3 N9 O14 S'
_chemical_formula_weight 865.72
_chemical_name_common
;
Trifluoperazinium dipicrate
;
_chemical_name_systematic
;
1-methyl-4-{3-[2-(trifluoromethyl)-10H-phenothiazin-10-yl]propyl}piperazine-
1,4-diium bis(2,4,6-trinitrophenolate)
;
_space_group_IT_number 2
_symmetry_cell_setting triclinic
_symmetry_space_group_name_Hall '-P 1'
_symmetry_space_group_name_H-M 'P -1'
_atom_sites_solution_hydrogens geom
_atom_sites_solution_primary direct
_atom_sites_solution_secondary difmap
_audit_creation_method SHELXL-97
_cell_angle_alpha 73.782(7)
_cell_angle_beta 78.833(7)
_cell_angle_gamma 73.959(7)
_cell_formula_units_Z 2
_cell_length_a 8.1472(7)
_cell_length_b 12.5927(12)
_cell_length_c 19.6752(18)
_cell_measurement_reflns_used 17175
_cell_measurement_temperature 173(2)
_cell_measurement_theta_max 25.6
_cell_measurement_theta_min 3.5
_cell_volume 1847.9(3)
_computing_cell_refinement X-AREA
_computing_data_collection 'X-AREA (Stoe & Cie, 2001)'
_computing_data_reduction X-AREA
_computing_molecular_graphics 'XP in SHELXTL-Plus (Sheldrick, 1991)'
_computing_publication_material 'SHELXL97 and PLATON (Spek, 2003)'
_computing_structure_refinement 'SHELXL97 (Sheldrick, 1997)'
_computing_structure_solution 'SHELXS97 (Sheldrick, 1997)'
_diffrn_ambient_temperature 173(2)
_diffrn_measured_fraction_theta_full 0.997
_diffrn_measured_fraction_theta_max 0.984
_diffrn_measurement_device_type 'Stoe IPDSII two-circle'
_diffrn_measurement_method \w
_diffrn_radiation_monochromator graphite
_diffrn_radiation_source 'fine-focus sealed tube'
_diffrn_radiation_type MoK\a
_diffrn_radiation_wavelength 0.71073
_diffrn_reflns_av_R_equivalents 0.0781
_diffrn_reflns_av_sigmaI/netI 0.0624
_diffrn_reflns_limit_h_max 9
_diffrn_reflns_limit_h_min -9
_diffrn_reflns_limit_k_max 15
_diffrn_reflns_limit_k_min -15
_diffrn_reflns_limit_l_max 23
_diffrn_reflns_limit_l_min -23
_diffrn_reflns_number 19064
_diffrn_reflns_theta_full 25.00
_diffrn_reflns_theta_max 25.67
_diffrn_reflns_theta_min 3.47
_diffrn_standards_number 0
_exptl_absorpt_coefficient_mu 0.186
_exptl_absorpt_correction_T_max 0.9756
_exptl_absorpt_correction_T_min 0.9685
_exptl_absorpt_correction_type multi-scan
_exptl_absorpt_process_details '(MULABS; Spek, 2003; Blessing, 1995)'
_exptl_crystal_colour yellow
_exptl_crystal_density_diffrn 1.556
_exptl_crystal_density_method 'not measured'
_exptl_crystal_description block
_exptl_crystal_F_000 892
_exptl_crystal_size_max 0.23
_exptl_crystal_size_mid 0.20
_exptl_crystal_size_min 0.19
_refine_diff_density_max 0.343
_refine_diff_density_min -0.418
_refine_ls_extinction_coef 0.0142(18)
_refine_ls_extinction_expression Fc^*^=kFc[1+0.001xFc^2^\l^3^/sin(2\q)]^-1/4^
_refine_ls_extinction_method SHELXL97
_refine_ls_goodness_of_fit_ref 1.012
_refine_ls_hydrogen_treatment mixed
_refine_ls_matrix_type full
_refine_ls_number_parameters 550
_refine_ls_number_reflns 6895
_refine_ls_number_restraints 0
_refine_ls_restrained_S_all 1.012
_refine_ls_R_factor_all 0.0756
_refine_ls_R_factor_gt 0.0548
_refine_ls_shift/su_max 0.000
_refine_ls_shift/su_mean 0.000
_refine_ls_structure_factor_coef Fsqd
_refine_ls_weighting_details 'calc w=1/[\s^2^(Fo^2^)+(0.0901P)^2^] where P=(Fo^2^+2Fc^2^)/3'
_refine_ls_weighting_scheme calc
_refine_ls_wR_factor_gt 0.1375
_refine_ls_wR_factor_ref 0.1494
_reflns_number_gt 5091
_reflns_number_total 6895
_reflns_threshold_expression I>2\s(I)
_cod_data_source_file sg2142.cif
_cod_data_source_block I
_cod_depositor_comments
;
The following automatic conversions were performed:
'_symmetry_cell_setting' value 'Triclinic' changed to 'triclinic'
according to '/home/saulius/struct/CIF-dictionaries/cif_core.dic'
dictionary named 'cif_core.dic' version 2.4.1 from 2010-06-29.

Automatic conversion script
Id: cif_fix_enum 1527 2010-12-29 10:47:43Z saulius 

The following automatic conversions were performed:

'_symmetry_cell_setting' value 'Triclinic' changed to 'triclinic'
according to /home/saulius/struct/CIF-dictionaries/cif_core.dic
dictionary named 'cif_core.dic' version 2.4.1 from 2010-06-29.

Automatic conversion script
Id: cif_fix_values 1715 2011-07-08 13:25:40Z adriana 
;
_cod_database_code 2212993
_cod_database_fobs_code 2212993

loop_
_symmetry_equiv_pos_as_xyz
'x, y, z'
'-x, -y, -z'

loop_
_atom_site_type_symbol
_atom_site_label
_atom_site_fract_x
_atom_site_fract_y
_atom_site_fract_z
_atom_site_U_iso_or_equiv
_atom_site_adp_type
_atom_site_calc_flag
_atom_site_refinement_flags
_atom_site_occupancy
S S1 0.75390(10) 0.65335(7) 0.34254(3) 0.0483(2) Uani d . 1
N N1 0.6763(3) 0.59932(19) 0.50475(10) 0.0377(5) Uani d . 1
C C1 0.5799(3) 0.5811(2) 0.57640(12) 0.0385(6) Uani d . 1
H H1A 0.5146 0.5233 0.5812 0.046 Uiso calc R 1
H H1B 0.4951 0.6530 0.5809 0.046 Uiso calc R 1
C C2 0.6884(3) 0.5424(2) 0.63893(12) 0.0353(5) Uani d . 1
H H2A 0.7880 0.4791 0.6311 0.042 Uiso calc R 1
H H2B 0.7323 0.6062 0.6426 0.042 Uiso calc R 1
C C3 0.5726(3) 0.5034(2) 0.70728(11) 0.0300(5) Uani d . 1
H H3A 0.4588 0.5579 0.7073 0.036 Uiso calc R 1
H H3B 0.5551 0.4280 0.7086 0.036 Uiso calc R 1
C C11 0.7634(3) 0.7392(2) 0.39868(14) 0.0427(6) Uani d . 1
C C12 0.7173(3) 0.7059(2) 0.47322(13) 0.0376(6) Uani d . 1
C C13 0.7086(4) 0.7836(2) 0.51336(13) 0.0405(6) Uani d . 1
H H13 0.6775 0.7638 0.5636 0.049 Uiso calc R 1
C C14 0.7448(4) 0.8898(2) 0.48081(15) 0.0446(6) Uani d . 1
C C15 0.7933(4) 0.9205(3) 0.40793(16) 0.0514(7) Uani d . 1
H H15 0.8208 0.9920 0.3863 0.062 Uiso calc R 1
C C16 0.8012(4) 0.8452(3) 0.36705(15) 0.0499(7) Uani d . 1
H H16 0.8327 0.8659 0.3169 0.060 Uiso calc R 1
C C17 0.7334(4) 0.9696(3) 0.52688(17) 0.0518(7) Uani d . 1
F F1 0.8735(3) 0.94831(18) 0.55899(13) 0.0767(6) Uani d . 1
F F2 0.7078(3) 1.07926(15) 0.49009(11) 0.0723(6) Uani d . 1
F F3 0.6011(3) 0.96499(16) 0.58015(10) 0.0650(5) Uani d . 1
C C21 0.8047(3) 0.5178(2) 0.40137(13) 0.0402(6) Uani d . 1
C C22 0.7531(3) 0.5039(2) 0.47552(14) 0.0388(6) Uani d . 1
C C23 0.7750(4) 0.3922(2) 0.51762(15) 0.0469(7) Uani d . 1
H H23 0.7424 0.3796 0.5677 0.056 Uiso calc R 1
C C24 0.8441(4) 0.2991(3) 0.48698(18) 0.0556(8) Uani d . 1
H H24 0.8561 0.2241 0.5164 0.067 Uiso calc R 1
C C25 0.8958(4) 0.3150(3) 0.41372(18) 0.0581(8) Uani d . 1
H H25 0.9433 0.2514 0.3932 0.070 Uiso calc R 1
C C26 0.8769(4) 0.4243(3) 0.37164(16) 0.0480(7) Uani d . 1
H H26 0.9134 0.4361 0.3218 0.058 Uiso calc R 1
N N31 0.6503(2) 0.49511(16) 0.77281(9) 0.0257(4) Uani d . 1
H H31 0.675(4) 0.563(3) 0.7710(17) 0.060(10) Uiso d . 1
C C32 0.5251(3) 0.47338(19) 0.83902(11) 0.0276(5) Uani d . 1
H H32A 0.4905 0.4021 0.8432 0.033 Uiso calc R 1
H H32B 0.4205 0.5365 0.8355 0.033 Uiso calc R 1
C C33 0.6046(3) 0.46342(19) 0.90526(12) 0.0297(5) Uani d . 1
H H33A 0.6270 0.5376 0.9035 0.036 Uiso calc R 1
H H33B 0.5221 0.4446 0.9483 0.036 Uiso calc R 1
N N34 0.7706(2) 0.37323(16) 0.91084(9) 0.0278(4) Uani d . 1
H H34 0.738(3) 0.304(2) 0.9147(12) 0.025(6) Uiso d . 1
C C35 0.8942(3) 0.39655(19) 0.84446(12) 0.0296(5) Uani d . 1
H H35A 1.0008 0.3350 0.8478 0.036 Uiso calc R 1
H H35B 0.9253 0.4692 0.8397 0.036 Uiso calc R 1
C C36 0.8142(3) 0.40357(19) 0.77949(12) 0.0295(5) Uani d . 1
H H36A 0.8970 0.4197 0.7361 0.035 Uiso calc R 1
H H36B 0.7895 0.3293 0.7831 0.035 Uiso calc R 1
C C37 0.8482(4) 0.3664(2) 0.97560(13) 0.0387(6) Uani d . 1
H H37A 0.7654 0.3510 1.0183 0.058 Uiso calc R 1
H H37B 0.8769 0.4389 0.9713 0.058 Uiso calc R 1
H H37C 0.9530 0.3050 0.9795 0.058 Uiso calc R 1
O O51 0.6255(2) 0.21501(13) 0.89629(9) 0.0350(4) Uani d . 1
C C51 0.6304(3) 0.11100(19) 0.90624(11) 0.0262(5) Uani d . 1
C C52 0.7795(3) 0.01779(18) 0.92191(11) 0.0267(5) Uani d . 1
C C53 0.7779(3) -0.09542(19) 0.93266(11) 0.0277(5) Uani d . 1
H H53 0.8785 -0.1534 0.9438 0.033 Uiso calc R 1
C C54 0.6293(3) -0.12375(18) 0.92715(11) 0.0275(5) Uani d . 1
C C55 0.4820(3) -0.03968(19) 0.90699(11) 0.0279(5) Uani d . 1
H H55 0.3827 -0.0593 0.9002 0.033 Uiso calc R 1
C C56 0.4860(3) 0.07239(18) 0.89732(11) 0.0269(5) Uani d . 1
N N52 0.9443(3) 0.04101(17) 0.92217(10) 0.0315(4) Uani d . 1
O O521 0.9480(2) 0.13312(16) 0.93278(11) 0.0439(4) Uani d . 1
O O522 1.0755(2) -0.03240(16) 0.91221(11) 0.0467(5) Uani d . 1
N N54 0.6271(3) -0.24302(17) 0.94000(10) 0.0332(4) Uani d . 1
O O541 0.7607(3) -0.31667(15) 0.95400(11) 0.0456(5) Uani d . 1
O O542 0.4929(3) -0.26624(16) 0.93510(12) 0.0490(5) Uani d . 1
N N56 0.3355(3) 0.16030(16) 0.87195(10) 0.0320(4) Uani d . 1
O O561 0.2769(2) 0.15165(17) 0.82133(10) 0.0457(5) Uani d . 1
O O562 0.2763(2) 0.23848(15) 0.90304(11) 0.0452(5) Uani d . 1
O O41 0.7878(2) 0.65962(14) 0.78078(10) 0.0385(4) Uani d . 1
C C41 0.7875(3) 0.76401(19) 0.76718(11) 0.0290(5) Uani d . 1
C C42 0.9314(3) 0.80130(19) 0.77838(12) 0.0282(5) Uani d . 1
C C43 0.9330(3) 0.91392(19) 0.77010(11) 0.0298(5) Uani d . 1
H H43 1.0290 0.9333 0.7801 0.036 Uiso calc R 1
C C44 0.7900(3) 0.99810(19) 0.74672(12) 0.0307(5) Uani d . 1
C C45 0.6456(3) 0.9713(2) 0.73465(12) 0.0316(5) Uani d . 1
H H45 0.5484 1.0297 0.7197 0.038 Uiso calc R 1
C C46 0.6455(3) 0.85808(19) 0.74477(12) 0.0298(5) Uani d . 1
N N42 1.0804(3) 0.71506(17) 0.80547(11) 0.0333(4) Uani d . 1
O O421 1.1473(3) 0.73111(16) 0.85151(10) 0.0463(5) Uani d . 1
O O422 1.1337(3) 0.62991(18) 0.78118(13) 0.0608(6) Uani d . 1
N N44 0.7883(3) 1.11711(17) 0.73900(11) 0.0370(5) Uani d . 1
O O441 0.6707(3) 1.19139(17) 0.71103(14) 0.0648(7) Uani d . 1
O O442 0.9034(2) 1.13822(15) 0.76209(10) 0.0413(4) Uani d . 1
N N46 0.4865(3) 0.83597(17) 0.73433(11) 0.0369(5) Uani d . 1
O O461 0.4940(3) 0.74691(17) 0.71697(13) 0.0568(6) Uani d . 1
O O462 0.3513(2) 0.90678(16) 0.74188(12) 0.0509(5) Uani d . 1

loop_
_atom_site_aniso_label
_atom_site_aniso_U_11
_atom_site_aniso_U_22
_atom_site_aniso_U_33
_atom_site_aniso_U_12
_atom_site_aniso_U_13
_atom_site_aniso_U_23
S1 0.0508(4) 0.0594(5) 0.0307(3) -0.0100(3) -0.0023(3) -0.0091(3)
N1 0.0404(12) 0.0440(12) 0.0285(10) -0.0125(10) -0.0038(8) -0.0062(9)
C1 0.0378(14) 0.0491(15) 0.0292(12) -0.0154(12) -0.0057(10) -0.0044(10)
C2 0.0369(13) 0.0420(14) 0.0300(11) -0.0150(11) -0.0059(10) -0.0065(10)
C3 0.0339(12) 0.0307(12) 0.0288(11) -0.0124(10) -0.0071(9) -0.0055(9)
C11 0.0364(14) 0.0492(16) 0.0367(13) -0.0062(12) -0.0018(10) -0.0069(11)
C12 0.0332(13) 0.0404(14) 0.0343(12) -0.0086(11) -0.0043(10) -0.0013(10)
C13 0.0427(15) 0.0417(14) 0.0332(12) -0.0103(12) -0.0045(10) -0.0027(10)
C14 0.0422(15) 0.0399(15) 0.0458(15) -0.0076(12) -0.0046(12) -0.0034(12)
C15 0.0500(17) 0.0418(16) 0.0539(17) -0.0138(13) 0.0022(13) -0.0008(13)
C16 0.0489(17) 0.0482(17) 0.0401(14) -0.0103(13) 0.0037(12) 0.0019(12)
C17 0.0530(18) 0.0383(16) 0.0612(18) -0.0102(13) -0.0083(14) -0.0073(13)
F1 0.0667(13) 0.0687(13) 0.1066(16) -0.0046(10) -0.0335(12) -0.0359(12)
F2 0.1001(16) 0.0356(10) 0.0769(13) -0.0150(10) -0.0132(11) -0.0061(9)
F3 0.0749(13) 0.0562(11) 0.0623(11) -0.0112(10) 0.0014(9) -0.0226(9)
C21 0.0322(13) 0.0507(16) 0.0403(13) -0.0126(12) -0.0049(10) -0.0121(12)
C22 0.0366(14) 0.0435(14) 0.0420(13) -0.0134(11) -0.0125(11) -0.0104(11)
C23 0.0572(18) 0.0484(16) 0.0405(14) -0.0169(14) -0.0156(12) -0.0084(12)
C24 0.060(2) 0.0454(17) 0.0672(19) -0.0136(14) -0.0251(16) -0.0104(14)
C25 0.0523(18) 0.0577(19) 0.075(2) -0.0094(15) -0.0148(16) -0.0321(17)
C26 0.0366(15) 0.0595(19) 0.0523(16) -0.0109(13) -0.0061(12) -0.0203(14)
N31 0.0284(10) 0.0230(10) 0.0265(9) -0.0064(8) -0.0046(7) -0.0059(7)
C32 0.0275(11) 0.0249(11) 0.0283(11) -0.0042(9) -0.0026(9) -0.0052(8)
C33 0.0345(12) 0.0245(11) 0.0288(11) -0.0038(9) -0.0039(9) -0.0073(9)
N34 0.0315(10) 0.0238(10) 0.0299(10) -0.0077(8) -0.0087(8) -0.0049(7)
C35 0.0286(12) 0.0239(11) 0.0337(12) -0.0056(9) -0.0064(9) -0.0018(9)
C36 0.0293(12) 0.0252(11) 0.0314(11) -0.0036(9) -0.0024(9) -0.0066(9)
C37 0.0471(15) 0.0370(14) 0.0359(13) -0.0106(11) -0.0171(11) -0.0063(10)
O51 0.0369(9) 0.0210(8) 0.0503(10) -0.0082(7) -0.0123(7) -0.0077(7)
C51 0.0277(11) 0.0254(11) 0.0263(10) -0.0078(9) -0.0022(8) -0.0071(8)
C52 0.0267(11) 0.0245(11) 0.0291(11) -0.0073(9) -0.0049(9) -0.0047(8)
C53 0.0289(12) 0.0243(11) 0.0277(11) -0.0043(9) -0.0023(9) -0.0059(8)
C54 0.0323(12) 0.0203(11) 0.0302(11) -0.0082(9) -0.0007(9) -0.0067(8)
C55 0.0270(11) 0.0269(11) 0.0313(11) -0.0089(9) -0.0004(9) -0.0092(9)
C56 0.0255(11) 0.0221(11) 0.0310(11) -0.0037(9) -0.0027(9) -0.0055(8)
N52 0.0293(11) 0.0313(11) 0.0349(10) -0.0090(9) -0.0084(8) -0.0045(8)
O521 0.0404(10) 0.0391(10) 0.0621(12) -0.0142(8) -0.0123(9) -0.0189(9)
O522 0.0259(9) 0.0366(10) 0.0741(13) -0.0026(8) -0.0078(8) -0.0117(9)
N54 0.0381(12) 0.0239(10) 0.0381(11) -0.0090(9) -0.0015(9) -0.0087(8)
O541 0.0480(11) 0.0238(9) 0.0617(12) 0.0000(8) -0.0133(9) -0.0088(8)
O542 0.0437(11) 0.0314(10) 0.0770(13) -0.0168(8) -0.0067(9) -0.0139(9)
N56 0.0279(10) 0.0255(10) 0.0398(11) -0.0062(8) -0.0056(8) -0.0028(8)
O561 0.0449(11) 0.0477(11) 0.0435(10) -0.0067(9) -0.0183(8) -0.0048(8)
O562 0.0362(10) 0.0304(10) 0.0689(12) 0.0032(8) -0.0102(9) -0.0202(9)
O41 0.0428(10) 0.0231(9) 0.0531(10) -0.0088(7) -0.0174(8) -0.0061(7)
C41 0.0358(13) 0.0250(11) 0.0279(11) -0.0079(9) -0.0042(9) -0.0082(8)
C42 0.0293(12) 0.0241(11) 0.0313(11) -0.0037(9) -0.0036(9) -0.0093(9)
C43 0.0320(12) 0.0280(12) 0.0313(11) -0.0098(10) 0.0016(9) -0.0113(9)
C44 0.0347(13) 0.0233(11) 0.0343(12) -0.0076(9) -0.0012(9) -0.0086(9)
C45 0.0329(12) 0.0260(11) 0.0341(12) -0.0047(9) -0.0035(9) -0.0071(9)
C46 0.0296(12) 0.0275(12) 0.0329(11) -0.0083(9) -0.0036(9) -0.0070(9)
N42 0.0314(11) 0.0292(11) 0.0408(11) -0.0041(8) -0.0078(8) -0.0113(8)
O421 0.0507(11) 0.0465(11) 0.0442(10) -0.0010(9) -0.0202(9) -0.0158(8)
O422 0.0504(13) 0.0443(12) 0.0986(17) 0.0131(9) -0.0303(12) -0.0444(12)
N44 0.0430(12) 0.0233(10) 0.0441(11) -0.0083(9) -0.0004(9) -0.0102(8)
O441 0.0694(15) 0.0258(10) 0.1000(17) -0.0046(10) -0.0341(13) -0.0069(10)
O442 0.0466(11) 0.0314(9) 0.0514(10) -0.0170(8) 0.0002(8) -0.0154(8)
N46 0.0337(11) 0.0290(11) 0.0479(12) -0.0064(9) -0.0110(9) -0.0065(9)
O461 0.0497(12) 0.0386(11) 0.0955(16) -0.0075(9) -0.0305(11) -0.0261(11)
O462 0.0299(10) 0.0380(10) 0.0814(14) -0.0043(8) -0.0099(9) -0.0108(10)

loop_
_atom_type_symbol
_atom_type_description
_atom_type_scat_dispersion_real
_atom_type_scat_dispersion_imag
_atom_type_scat_source
C C 0.0033 0.0016 'International Tables Vol C Tables 4.2.6.8 and 6.1.1.4'
H H 0.0000 0.0000 'International Tables Vol C Tables 4.2.6.8 and 6.1.1.4'
F F 0.0171 0.0103 'International Tables Vol C Tables 4.2.6.8 and 6.1.1.4'
N N 0.0061 0.0033 'International Tables Vol C Tables 4.2.6.8 and 6.1.1.4'
O O 0.0106 0.0060 'International Tables Vol C Tables 4.2.6.8 and 6.1.1.4'
S S 0.1246 0.1234 'International Tables Vol C Tables 4.2.6.8 and 6.1.1.4'

loop_
_geom_angle_atom_site_label_1
_geom_angle_atom_site_label_2
_geom_angle_atom_site_label_3
_geom_angle
C21 S1 C11 99.55(12)
C22 N1 C12 121.5(2)
C22 N1 C1 118.4(2)
C12 N1 C1 118.9(2)
N1 C1 C2 115.9(2)
N1 C1 H1A 108.3
C2 C1 H1A 108.3
N1 C1 H1B 108.3
C2 C1 H1B 108.3
H1A C1 H1B 107.4
C3 C2 C1 107.8(2)
C3 C2 H2A 110.1
C1 C2 H2A 110.1
C3 C2 H2B 110.1
C1 C2 H2B 110.1
H2A C2 H2B 108.5
N31 C3 C2 111.41(19)
N31 C3 H3A 109.3
C2 C3 H3A 109.3
N31 C3 H3B 109.3
C2 C3 H3B 109.3
H3A C3 H3B 108.0
C16 C11 C12 120.8(3)
C16 C11 S1 118.5(2)
C12 C11 S1 120.5(2)
C13 C12 C11 117.4(2)
C13 C12 N1 122.0(2)
C11 C12 N1 120.5(2)
C14 C13 C12 121.1(2)
C14 C13 H13 119.4
C12 C13 H13 119.4
C15 C14 C13 120.9(3)
C15 C14 C17 120.5(3)
C13 C14 C17 118.6(2)
C14 C15 C16 119.0(3)
C14 C15 H15 120.5
C16 C15 H15 120.5
C15 C16 C11 120.8(3)
C15 C16 H16 119.6
C11 C16 H16 119.6
F1 C17 F2 106.2(3)
F1 C17 F3 105.4(3)
F2 C17 F3 105.9(2)
F1 C17 C14 114.0(3)
F2 C17 C14 112.6(3)
F3 C17 C14 112.1(3)
C26 C21 C22 121.3(3)
C26 C21 S1 117.8(2)
C22 C21 S1 120.4(2)
C23 C22 C21 117.1(3)
C23 C22 N1 122.1(2)
C21 C22 N1 120.7(2)
C24 C23 C22 121.0(3)
C24 C23 H23 119.5
C22 C23 H23 119.5
C25 C24 C23 120.9(3)
C25 C24 H24 119.6
C23 C24 H24 119.6
C26 C25 C24 118.9(3)
C26 C25 H25 120.5
C24 C25 H25 120.5
C25 C26 C21 120.8(3)
C25 C26 H26 119.6
C21 C26 H26 119.6
C32 N31 C36 109.94(16)
C32 N31 C3 111.03(17)
C36 N31 C3 111.31(17)
C32 N31 H31 106(2)
C36 N31 H31 108(2)
C3 N31 H31 111(2)
N31 C32 C33 110.96(18)
N31 C32 H32A 109.4
C33 C32 H32A 109.4
N31 C32 H32B 109.4
C33 C32 H32B 109.4
H32A C32 H32B 108.0
N34 C33 C32 111.70(18)
N34 C33 H33A 109.3
C32 C33 H33A 109.3
N34 C33 H33B 109.3
C32 C33 H33B 109.3
H33A C33 H33B 107.9
C35 N34 C37 110.85(19)
C35 N34 C33 110.24(16)
C37 N34 C33 110.78(18)
C35 N34 H34 109.3(14)
C37 N34 H34 110.7(14)
C33 N34 H34 104.7(15)
N34 C35 C36 110.36(19)
N34 C35 H35A 109.6
C36 C35 H35A 109.6
N34 C35 H35B 109.6
C36 C35 H35B 109.6
H35A C35 H35B 108.1
N31 C36 C35 111.44(18)
N31 C36 H36A 109.3
C35 C36 H36A 109.3
N31 C36 H36B 109.3
C35 C36 H36B 109.3
H36A C36 H36B 108.0
N34 C37 H37A 109.5
N34 C37 H37B 109.5
H37A C37 H37B 109.5
N34 C37 H37C 109.5
H37A C37 H37C 109.5
H37B C37 H37C 109.5
O51 C51 C56 122.1(2)
O51 C51 C52 125.7(2)
C56 C51 C52 112.10(19)
C53 C52 C51 123.4(2)
C53 C52 N52 116.35(19)
C51 C52 N52 120.11(19)
C54 C53 C52 119.8(2)
C54 C53 H53 120.1
C52 C53 H53 120.1
C53 C54 C55 121.3(2)
C53 C54 N54 119.6(2)
C55 C54 N54 119.1(2)
C56 C55 C54 117.8(2)
C56 C55 H55 121.1
C54 C55 H55 121.1
C55 C56 C51 125.4(2)
C55 C56 N56 117.5(2)
C51 C56 N56 117.03(19)
O522 N52 O521 122.5(2)
O522 N52 C52 118.11(19)
O521 N52 C52 119.4(2)
O542 N54 O541 122.8(2)
O542 N54 C54 118.4(2)
O541 N54 C54 118.7(2)
O561 N56 O562 124.3(2)
O561 N56 C56 117.88(19)
O562 N56 C56 117.78(19)
O41 C41 C46 125.8(2)
O41 C41 C42 121.7(2)
C46 C41 C42 112.4(2)
C43 C42 C41 124.4(2)
C43 C42 N42 116.9(2)
C41 C42 N42 118.52(19)
C42 C43 C44 118.3(2)
C42 C43 H43 120.9
C44 C43 H43 120.9
C45 C44 C43 121.7(2)
C45 C44 N44 119.2(2)
C43 C44 N44 119.0(2)
C46 C45 C44 118.9(2)
C46 C45 H45 120.5
C44 C45 H45 120.5
C45 C46 C41 124.2(2)
C45 C46 N46 115.9(2)
C41 C46 N46 119.8(2)
O421 N42 O422 122.9(2)
O421 N42 C42 118.36(19)
O422 N42 C42 118.71(19)
O441 N44 O442 123.2(2)
O441 N44 C44 118.5(2)
O442 N44 C44 118.3(2)
O462 N46 O461 122.5(2)
O462 N46 C46 118.7(2)
O461 N46 C46 118.8(2)

loop_
_geom_bond_atom_site_label_1
_geom_bond_atom_site_label_2
_geom_bond_distance
S1 C21 1.766(3)
S1 C11 1.772(3)
N1 C22 1.413(3)
N1 C12 1.414(3)
N1 C1 1.465(3)
C1 C2 1.543(3)
C1 H1A 0.9900
C1 H1B 0.9900
C2 C3 1.529(3)
C2 H2A 0.9900
C2 H2B 0.9900
C3 N31 1.509(3)
C3 H3A 0.9900
C3 H3B 0.9900
C11 C16 1.397(4)
C11 C12 1.414(4)
C12 C13 1.399(4)
C13 C14 1.398(4)
C13 H13 0.9500
C14 C15 1.385(4)
C14 C17 1.505(4)
C15 C16 1.386(4)
C15 H15 0.9500
C16 H16 0.9500
C17 F1 1.338(4)
C17 F2 1.347(3)
C17 F3 1.351(4)
C21 C26 1.394(4)
C21 C22 1.413(4)
C22 C23 1.401(4)
C23 C24 1.397(4)
C23 H23 0.9500
C24 C25 1.395(5)
C24 H24 0.9500
C25 C26 1.378(5)
C25 H25 0.9500
C26 H26 0.9500
N31 C32 1.501(3)
N31 C36 1.504(3)
N31 H31 0.92(4)
C32 C33 1.525(3)
C32 H32A 0.9900
C32 H32B 0.9900
C33 N34 1.506(3)
C33 H33A 0.9900
C33 H33B 0.9900
N34 C35 1.499(3)
N34 C37 1.501(3)
N34 H34 0.96(3)
C35 C36 1.514(3)
C35 H35A 0.9900
C35 H35B 0.9900
C36 H36A 0.9900
C36 H36B 0.9900
C37 H37A 0.9800
C37 H37B 0.9800
C37 H37C 0.9800
O51 C51 1.260(3)
C51 C56 1.448(3)
C51 C52 1.450(3)
C52 C53 1.385(3)
C52 N52 1.452(3)
C53 C54 1.384(3)
C53 H53 0.9500
C54 C55 1.402(3)
C54 N54 1.456(3)
C55 C56 1.379(3)
C55 H55 0.9500
C56 N56 1.468(3)
N52 O522 1.229(3)
N52 O521 1.244(3)
N54 O542 1.234(3)
N54 O541 1.239(3)
N56 O561 1.227(3)
N56 O562 1.239(3)
O41 C41 1.265(3)
C41 C46 1.443(3)
C41 C42 1.451(3)
C42 C43 1.385(3)
C42 N42 1.462(3)
C43 C44 1.395(3)
C43 H43 0.9500
C44 C45 1.388(3)
C44 N44 1.460(3)
C45 C46 1.383(3)
C45 H45 0.9500
C46 N46 1.461(3)
N42 O421 1.230(3)
N42 O422 1.231(3)
N44 O441 1.232(3)
N44 O442 1.235(3)
N46 O462 1.224(3)
N46 O461 1.243(3)

loop_
_geom_hbond_atom_site_label_D
_geom_hbond_atom_site_label_H
_geom_hbond_atom_site_label_A
_geom_hbond_site_symmetry_A
_geom_hbond_distance_DH
_geom_hbond_distance_HA
_geom_hbond_distance_DA
_geom_hbond_angle_DHA
N31 H31 O41 . 0.92(4) 1.79(4) 2.666(3) 160(3)
N31 H31 O461 . 0.92(4) 2.46(3) 3.041(3) 122(3)
N34 H34 O51 . 0.96(3) 1.77(3) 2.683(2) 157(2)
N34 H34 O521 . 0.96(3) 2.33(3) 2.918(3) 118.8(18)
C16 H16 O442 2_776 0.95 2.39 3.147(3) 136.0
C32 H32A O51 . 0.99 2.34 3.060(3) 128.6
C35 H35B O41 . 0.99 2.41 3.132(3) 129.2
C36 H36B O442 1_545 0.99 2.45 3.318(3) 146.3
C55 H55 O522 1_455 0.95 2.40 3.269(3) 151.2

loop_
_geom_torsion_atom_site_label_1
_geom_torsion_atom_site_label_2
_geom_torsion_atom_site_label_3
_geom_torsion_atom_site_label_4
_geom_torsion
_geom_torsion_publ_flag
C22 N1 C1 C2 82.6(3) ?
C12 N1 C1 C2 -85.3(3) ?
N1 C1 C2 C3 -167.8(2) y
C1 C2 C3 N31 -164.1(2) y
C21 S1 C11 C16 153.9(2) ?
C21 S1 C11 C12 -32.1(2) ?
C16 C11 C12 C13 1.0(4) ?
S1 C11 C12 C13 -172.8(2) ?
C16 C11 C12 N1 178.9(2) ?
S1 C11 C12 N1 5.1(3) ?
C22 N1 C12 C13 -151.2(2) ?
C1 N1 C12 C13 16.4(4) ?
C22 N1 C12 C11 31.1(3) ?
C1 N1 C12 C11 -161.4(2) ?
C11 C12 C13 C14 -0.2(4) ?
N1 C12 C13 C14 -178.1(2) ?
C12 C13 C14 C15 -1.1(4) ?
C12 C13 C14 C17 -179.9(3) ?
C13 C14 C15 C16 1.7(4) ?
C17 C14 C15 C16 -179.5(3) ?
C14 C15 C16 C11 -0.9(4) ?
C12 C11 C16 C15 -0.5(4) ?
S1 C11 C16 C15 173.5(2) ?
C15 C14 C17 F1 -96.9(3) ?
C13 C14 C17 F1 81.9(4) ?
C15 C14 C17 F2 24.1(4) ?
C13 C14 C17 F2 -157.1(3) ?
C15 C14 C17 F3 143.5(3) ?
C13 C14 C17 F3 -37.8(4) ?
C11 S1 C21 C26 -155.1(2) ?
C11 S1 C21 C22 32.9(2) ?
C26 C21 C22 C23 -1.0(4) ?
S1 C21 C22 C23 170.8(2) ?
C26 C21 C22 N1 -178.5(2) ?
S1 C21 C22 N1 -6.7(3) ?
C12 N1 C22 C23 152.4(2) ?
C1 N1 C22 C23 -15.2(3) ?
C12 N1 C22 C21 -30.2(3) ?
C1 N1 C22 C21 162.1(2) ?
C21 C22 C23 C24 -0.4(4) ?
N1 C22 C23 C24 177.1(3) ?
C22 C23 C24 C25 1.1(5) ?
C23 C24 C25 C26 -0.3(5) ?
C24 C25 C26 C21 -1.1(4) ?
C22 C21 C26 C25 1.7(4) ?
S1 C21 C26 C25 -170.2(2) ?
C2 C3 N31 C32 171.74(19) ?
C2 C3 N31 C36 -65.4(2) ?
C36 N31 C32 C33 55.6(2) y
C3 N31 C32 C33 179.20(17) ?
N31 C32 C33 N34 -55.6(2) y
C32 C33 N34 C35 55.9(2) y
C32 C33 N34 C37 178.92(19) ?
C37 N34 C35 C36 -179.82(18) ?
C33 N34 C35 C36 -56.8(2) y
C32 N31 C36 C35 -57.6(2) y
C3 N31 C36 C35 178.95(18) ?
N34 C35 C36 N31 58.5(2) y
O51 C51 C52 C53 179.8(2) ?
C56 C51 C52 C53 -4.9(3) ?
O51 C51 C52 N52 -4.5(3) ?
C56 C51 C52 N52 170.86(19) ?
C51 C52 C53 C54 1.3(3) ?
N52 C52 C53 C54 -174.55(19) ?
C52 C53 C54 C55 3.5(3) ?
C52 C53 C54 N54 -178.69(19) ?
C53 C54 C55 C56 -4.2(3) ?
N54 C54 C55 C56 178.1(2) ?
C54 C55 C56 C51 0.0(3) ?
C54 C55 C56 N56 176.32(19) ?
O51 C51 C56 C55 179.8(2) ?
C52 C51 C56 C55 4.2(3) ?
O51 C51 C56 N56 3.5(3) ?
C52 C51 C56 N56 -172.10(18) ?
C53 C52 N52 O522 19.5(3) ?
C51 C52 N52 O522 -156.5(2) ?
C53 C52 N52 O521 -160.1(2) ?
C51 C52 N52 O521 23.9(3) ?
C53 C54 N54 O542 179.7(2) ?
C55 C54 N54 O542 -2.5(3) ?
C53 C54 N54 O541 -1.7(3) ?
C55 C54 N54 O541 176.1(2) ?
C55 C56 N56 O561 -46.8(3) ?
C51 C56 N56 O561 129.8(2) ?
C55 C56 N56 O562 133.3(2) ?
C51 C56 N56 O562 -50.1(3) ?
O41 C41 C42 C43 -174.5(2) ?
C46 C41 C42 C43 1.2(3) ?
O41 C41 C42 N42 0.6(3) ?
C46 C41 C42 N42 176.27(19) ?
C41 C42 C43 C44 -2.7(3) ?
N42 C42 C43 C44 -177.81(19) ?
C42 C43 C44 C45 2.7(3) ?
C42 C43 C44 N44 178.9(2) ?
C43 C44 C45 C46 -1.3(3) ?
N44 C44 C45 C46 -177.5(2) ?
C44 C45 C46 C41 -0.2(4) ?
C44 C45 C46 N46 177.2(2) ?
O41 C41 C46 C45 175.8(2) ?
C42 C41 C46 C45 0.3(3) ?
O41 C41 C46 N46 -1.6(4) ?
C42 C41 C46 N46 -177.1(2) ?
C43 C42 N42 O421 37.5(3) ?
C41 C42 N42 O421 -138.0(2) ?
C43 C42 N42 O422 -142.4(2) ?
C41 C42 N42 O422 42.2(3) ?
C45 C44 N44 O441 -11.5(4) ?
C43 C44 N44 O441 172.2(2) ?
C45 C44 N44 O442 167.1(2) ?
C43 C44 N44 O442 -9.1(3) ?
C45 C46 N46 O462 -24.6(3) ?
C41 C46 N46 O462 152.9(2) ?
C45 C46 N46 O461 154.2(2) ?
C41 C46 N46 O461 -28.2(3) ?
